data_4515475
loop_
_publ_author_name
'Bertini, Federica'
'Glatz, Mathias'
'St\"oger, Berthold'
'Peruzzini, Maurizio'
'Veiros, Luis F.'
'Kirchner, Karl'
'Gonsalvi, Luca'

_publ_section_title
;
 Carbon Dioxide Reduction to Methanol Catalyzed by Mn(I) PNP Pincer
 Complexes under Mild Reaction Conditions
;
_journal_issue 1
_journal_name_full 'ACS Catalysis'
_journal_page_first 632
_journal_paper_doi 10.1021/acscatal.8b04106
_journal_volume 9
_journal_year 2018
_chemical_formula_sum 'C22 H40 Mn N3 O5 P2 S'
_chemical_formula_weight 575.51
_space_group_crystal_system orthorhombic
_space_group_IT_number 61
_space_group_name_Hall '-P 2ac 2ab'
_space_group_name_H-M_alt 'P b c a'
_atom_sites_solution_hydrogens mixed
_audit_creation_method SHELXL-2014/7
_cell_angle_alpha 90
_cell_angle_beta 90
_cell_angle_gamma 90
_cell_formula_units_Z 8
_cell_length_a 11.500(7)
_cell_length_b 14.765(9)
_cell_length_c 34.41(2)
_cell_measurement_reflns_used 5619
_cell_measurement_temperature 100
_cell_measurement_theta_max 25.01
_cell_measurement_theta_min 2.32
_cell_volume 5843(6)
_computing_structure_refinement 'SHELXL-2014/7 (Sheldrick, 2014)'
_diffrn_ambient_temperature 100
_diffrn_measured_fraction_theta_full 1.000
_diffrn_measured_fraction_theta_max 1.000
_diffrn_measurement_device 'four-circle diffractometer'
_diffrn_measurement_device_type 'Bruker KAPPA APEX II CCD'
_diffrn_measurement_method '\w- and \f-scans'
_diffrn_radiation_monochromator graphite
_diffrn_radiation_type MoK\a
_diffrn_radiation_wavelength 0.71073
_diffrn_reflns_av_R_equivalents 0.1274
_diffrn_reflns_av_unetI/netI 0.0621
_diffrn_reflns_Laue_measured_fraction_full 1.000
_diffrn_reflns_Laue_measured_fraction_max 1.000
_diffrn_reflns_limit_h_max 13
_diffrn_reflns_limit_h_min -13
_diffrn_reflns_limit_k_max 17
_diffrn_reflns_limit_k_min -17
_diffrn_reflns_limit_l_max 40
_diffrn_reflns_limit_l_min -40
_diffrn_reflns_number 60263
_diffrn_reflns_point_group_measured_fraction_full 1.000
_diffrn_reflns_point_group_measured_fraction_max 1.000
_diffrn_reflns_theta_full 24.999
_diffrn_reflns_theta_max 24.999
_diffrn_reflns_theta_min 2.130
_exptl_absorpt_coefficient_mu 0.667
_exptl_absorpt_correction_T_max 0.75
_exptl_absorpt_correction_T_min 0.59
_exptl_absorpt_correction_type multi-scan
_exptl_absorpt_process_details SADABS
_exptl_crystal_colour yellow
_exptl_crystal_density_diffrn 1.309
_exptl_crystal_description plate
_exptl_crystal_F_000 2432
_exptl_crystal_size_max 0.30
_exptl_crystal_size_mid 0.30
_exptl_crystal_size_min 0.02
_refine_diff_density_max 0.383
_refine_diff_density_min -0.335
_refine_diff_density_rms 0.073
_refine_ls_extinction_method none
_refine_ls_goodness_of_fit_ref 1.040
_refine_ls_hydrogen_treatment mixed
_refine_ls_matrix_type full
_refine_ls_number_parameters 334
_refine_ls_number_reflns 5149
_refine_ls_number_restraints 2
_refine_ls_restrained_S_all 1.040
_refine_ls_R_factor_all 0.0714
_refine_ls_R_factor_gt 0.0461
_refine_ls_shift/su_max 0.007
_refine_ls_shift/su_mean 0.000
_refine_ls_structure_factor_coef Fsqd
_refine_ls_weighting_details 'w=1/[\s^2^(Fo^2^)+(0.0191P)^2^+9.0900P] where P=(Fo^2^+2Fc^2^)/3'
_refine_ls_weighting_scheme calc
_refine_ls_wR_factor_gt 0.0923
_refine_ls_wR_factor_ref 0.1029
_reflns_Friedel_coverage 0.000
_reflns_number_gt 3870
_reflns_number_total 5149
_reflns_threshold_expression 'I > 2\s(I)'
_cod_data_source_file cs8b04106_si_003.cif
_cod_data_source_block MNPrCOO
_cod_database_code 4515475
_shelx_shelxl_version_number 2014/7
_shelx_space_group_comment
;
The symmetry employed for this shelxl refinement is uniquely defined
by the following loop, which should always be used as a source of
symmetry information in preference to the above space-group names.
They are only intended as comments.
;
_shelx_estimated_absorpt_t_min 0.825
_shelx_estimated_absorpt_t_max 0.987

loop_
_space_group_symop_operation_xyz
'x, y, z'
'-x+1/2, -y, z+1/2'
'x+1/2, -y+1/2, -z'
'-x, y+1/2, -z+1/2'
'-x, -y, -z'
'x-1/2, y, -z-1/2'
'-x-1/2, y-1/2, z'
'x, -y-1/2, z-1/2'

loop_
_atom_site_label
_atom_site_type_symbol
_atom_site_fract_x
_atom_site_fract_y
_atom_site_fract_z
_atom_site_U_iso_or_equiv
_atom_site_adp_type
_atom_site_occupancy
_atom_site_site_symmetry_order
_atom_site_calc_flag
_atom_site_refinement_flags_posn
_atom_site_refinement_flags_adp
_atom_site_refinement_flags_occupancy
_atom_site_disorder_assembly
_atom_site_disorder_group
Mn1 Mn 0.01451(4) 0.02989(3) 0.15234(2) 0.01775(13) Uani 1 1 d . . . . .
P1 P 0.16985(7) -0.03877(6) 0.12264(2) 0.01995(19) Uani 1 1 d . . . . .
P2 P -0.14047(7) 0.12175(6) 0.16646(2) 0.0204(2) Uani 1 1 d . . . . .
O1 O 0.1791(2) 0.14658(16) 0.19559(7) 0.0308(6) Uani 1 1 d . . . . .
O2 O -0.0029(2) -0.08785(17) 0.22217(7) 0.0374(6) Uani 1 1 d . . . . .
O3 O -0.10145(18) -0.04154(14) 0.11841(6) 0.0228(5) Uani 1 1 d . . . . .
O4 O -0.2300(2) -0.15274(17) 0.10719(8) 0.0427(7) Uani 1 1 d . . . . .
O5 O 0.6543(2) 0.0174(2) -0.02155(7) 0.0443(7) Uani 1 1 d . . . . .
N1 N 0.0256(2) 0.11404(16) 0.10391(7) 0.0185(6) Uani 1 1 d . . . . .
N2 N 0.1935(2) 0.03570(19) 0.08496(8) 0.0247(6) Uani 1 1 d D . . . .
N3 N -0.1433(2) 0.18799(19) 0.12541(8) 0.0257(7) Uani 1 1 d D . . . .
C1 C 0.1161(3) 0.1067(2) 0.07822(9) 0.0201(7) Uani 1 1 d . . . . .
C2 C 0.1303(3) 0.1676(2) 0.04711(10) 0.0269(8) Uani 1 1 d . . . . .
H2A H 0.1945 0.1621 0.0299 0.032 Uiso 1 1 calc R U . . .
C3 C 0.0481(3) 0.2362(2) 0.04201(10) 0.0303(8) Uani 1 1 d . . . . .
H3 H 0.0566 0.2779 0.0212 0.036 Uiso 1 1 calc R U . . .
C4 C -0.0462(3) 0.2440(2) 0.06729(10) 0.0251(8) Uani 1 1 d . . . . .
H4 H -0.1036 0.2894 0.0635 0.030 Uiso 1 1 calc R U . . .
C5 C -0.0542(3) 0.1825(2) 0.09856(9) 0.0197(7) Uani 1 1 d . . . . .
C6 C 0.3121(3) -0.0349(2) 0.14898(10) 0.0279(8) Uani 1 1 d . . . . .
H6 H 0.3293 0.0308 0.1529 0.033 Uiso 1 1 calc R U . . .
C7 C 0.4157(3) -0.0726(3) 0.12511(11) 0.0347(9) Uani 1 1 d . . . . .
H7A H 0.4889 -0.0571 0.1381 0.052 Uiso 1 1 calc R U . . .
H7B H 0.4149 -0.0459 0.0990 0.052 Uiso 1 1 calc R U . . .
H7C H 0.4090 -0.1386 0.1231 0.052 Uiso 1 1 calc R U . . .
C8 C 0.3072(3) -0.0762(3) 0.19009(10) 0.0362(9) Uani 1 1 d . . . . .
H8A H 0.3811 -0.0651 0.2035 0.054 Uiso 1 1 calc R U . . .
H8B H 0.2938 -0.1416 0.1882 0.054 Uiso 1 1 calc R U . . .
H8C H 0.2437 -0.0482 0.2048 0.054 Uiso 1 1 calc R U . . .
C9 C 0.1697(3) -0.1510(2) 0.09713(10) 0.0248(8) Uani 1 1 d . . . . .
H9 H 0.2482 -0.1585 0.0850 0.030 Uiso 1 1 calc R U . . .
C10 C 0.1536(4) -0.2299(2) 0.12591(12) 0.0426(10) Uani 1 1 d . . . . .
H10A H 0.1484 -0.2871 0.1115 0.064 Uiso 1 1 calc R U . . .
H10B H 0.0820 -0.2207 0.1408 0.064 Uiso 1 1 calc R U . . .
H10C H 0.2201 -0.2322 0.1437 0.064 Uiso 1 1 calc R U . . .
C11 C 0.0796(3) -0.1558(2) 0.06400(11) 0.0351(9) Uani 1 1 d . . . . .
H11A H 0.0944 -0.2096 0.0481 0.053 Uiso 1 1 calc R U . . .
H11B H 0.0858 -0.1014 0.0478 0.053 Uiso 1 1 calc R U . . .
H11C H 0.0012 -0.1595 0.0751 0.053 Uiso 1 1 calc R U . . .
C12 C -0.1364(3) 0.2027(2) 0.20798(10) 0.0339(9) Uani 1 1 d . . . . .
H12A H -0.2189 0.2196 0.2136 0.041 Uiso 0.800(7) 1 calc R U P A 1
H12B H -0.0642 0.2358 0.2002 0.041 Uiso 0.200(7) 1 calc R U P A 2
C13 C -0.0879(3) 0.1588(2) 0.24537(10) 0.0325(9) Uani 1 1 d . . . . .
H13A H -0.0058 0.1434 0.2415 0.049 Uiso 1 1 calc R U . . .
H13B H -0.1320 0.1037 0.2513 0.049 Uiso 1 1 calc R U . . .
H13C H -0.0951 0.2015 0.2670 0.049 Uiso 1 1 calc R U . . .
C15 C -0.2906(3) 0.0739(2) 0.16805(10) 0.0240(7) Uani 1 1 d . . . . .
H15 H -0.2951 0.0273 0.1470 0.029 Uiso 1 1 calc R U . . .
C16 C -0.3127(3) 0.0237(2) 0.20700(10) 0.0313(8) Uani 1 1 d . . . . .
H16A H -0.3884 -0.0067 0.2060 0.047 Uiso 1 1 calc R U . . .
H16B H -0.3122 0.0675 0.2284 0.047 Uiso 1 1 calc R U . . .
H16C H -0.2514 -0.0214 0.2112 0.047 Uiso 1 1 calc R U . . .
C17 C -0.3884(3) 0.1434(2) 0.15987(11) 0.0302(9) Uani 1 1 d . . . . .
H17A H -0.4635 0.1122 0.1590 0.045 Uiso 1 1 calc R U . . .
H17B H -0.3739 0.1732 0.1349 0.045 Uiso 1 1 calc R U . . .
H17C H -0.3896 0.1890 0.1806 0.045 Uiso 1 1 calc R U . . .
C18 C 0.1134(3) 0.1004(2) 0.17816(9) 0.0211(7) Uani 1 1 d . . . . .
C19 C 0.0032(3) -0.0431(2) 0.19403(10) 0.0230(7) Uani 1 1 d . . . . .
C20 C -0.1569(3) -0.1136(2) 0.12709(10) 0.0256(8) Uani 1 1 d . . . . .
H20 H -0.1398 -0.1399 0.1516 0.031 Uiso 1 1 calc R U . . .
HN2 H 0.244(2) 0.025(2) 0.0674(8) 0.031 Uiso 1 1 d D U . . .
HN3 H -0.189(3) 0.2353(17) 0.1234(10) 0.031 Uiso 1 1 d D U . . .
S1 S 0.68271(9) -0.01625(7) 0.01899(3) 0.0386(4) Uani 0.970(4) 1 d . . P B 1
C14 C -0.0746(4) 0.2890(3) 0.19691(14) 0.0374(14) Uani 0.800(7) 1 d . . P A 1
H14A H 0.0055 0.2750 0.1892 0.056 Uiso 0.800(7) 1 calc R U P A 1
H14B H -0.0737 0.3303 0.2192 0.056 Uiso 0.800(7) 1 calc R U P A 1
H14C H -0.1154 0.3177 0.1752 0.056 Uiso 0.800(7) 1 calc R U P A 1
C21 C 0.8316(3) 0.0142(3) 0.02847(11) 0.0410(10) Uani 1 1 d . . . B 1
H21A H 0.8505 0.0008 0.0556 0.062 Uiso 1 1 calc R U . B 1
H21B H 0.8425 0.0790 0.0235 0.062 Uiso 1 1 calc R U . B 1
H21C H 0.8830 -0.0208 0.0114 0.062 Uiso 1 1 calc R U . B 1
C22 C 0.6162(4) 0.0613(4) 0.05208(13) 0.0696(15) Uani 1 1 d . . . B 1
H22A H 0.6364 0.0444 0.0788 0.104 Uiso 1 1 calc R U . B 1
H22B H 0.5316 0.0593 0.0489 0.104 Uiso 1 1 calc R U . B 1
H22C H 0.6443 0.1227 0.0468 0.104 Uiso 1 1 calc R U . B 1
S1' S 0.705(4) 0.066(4) 0.0115(15) 0.077(18) Uiso 0.030(4) 1 d . . P B 2
C14' C -0.2041(15) 0.2784(11) 0.2168(5) 0.027(5) Uiso 0.200(7) 1 d . . P A 2
H14D H -0.1580 0.3214 0.2320 0.032 Uiso 0.200(7) 1 calc R U P A 2
H14E H -0.2722 0.2595 0.2319 0.032 Uiso 0.200(7) 1 calc R U P A 2
H14F H -0.2298 0.3073 0.1926 0.032 Uiso 0.200(7) 1 calc R U P A 2

loop_
_atom_site_aniso_label
_atom_site_aniso_U_11
_atom_site_aniso_U_22
_atom_site_aniso_U_33
_atom_site_aniso_U_23
_atom_site_aniso_U_13
_atom_site_aniso_U_12
Mn1 0.0180(2) 0.0171(2) 0.0182(2) 0.0006(2) 0.0000(2) 0.0007(2)
P1 0.0193(4) 0.0185(4) 0.0220(4) -0.0003(4) 0.0006(3) 0.0011(4)
P2 0.0213(4) 0.0200(4) 0.0199(4) 0.0011(4) 0.0009(4) 0.0028(4)
O1 0.0259(13) 0.0321(14) 0.0346(14) -0.0048(12) -0.0043(11) -0.0042(11)
O2 0.0437(16) 0.0394(15) 0.0292(14) 0.0153(12) 0.0003(12) 0.0014(12)
O3 0.0237(12) 0.0209(12) 0.0239(12) -0.0013(10) 0.0000(9) -0.0042(10)
O4 0.0478(16) 0.0404(16) 0.0399(16) 0.0031(13) -0.0091(14) -0.0246(13)
O5 0.0366(15) 0.076(2) 0.0199(13) -0.0004(13) 0.0011(11) 0.0109(14)
N1 0.0179(13) 0.0156(13) 0.0219(14) -0.0032(11) 0.0003(11) 0.0011(11)
N2 0.0239(15) 0.0248(15) 0.0254(16) 0.0014(13) 0.0092(12) 0.0020(13)
N3 0.0264(16) 0.0240(15) 0.0266(16) 0.0060(13) 0.0036(13) 0.0122(13)
C1 0.0185(16) 0.0193(16) 0.0225(17) -0.0039(14) -0.0009(14) -0.0039(14)
C2 0.0313(19) 0.0248(18) 0.0246(19) 0.0028(15) 0.0064(16) -0.0019(16)
C3 0.044(2) 0.0235(19) 0.0231(19) 0.0065(15) 0.0023(17) -0.0020(16)
C4 0.0313(19) 0.0186(17) 0.0253(19) 0.0004(15) -0.0033(15) 0.0043(15)
C5 0.0225(17) 0.0179(16) 0.0187(17) -0.0022(14) -0.0028(14) -0.0004(14)
C6 0.0215(17) 0.0323(19) 0.0299(19) -0.0051(17) -0.0009(15) 0.0037(15)
C7 0.0197(18) 0.042(2) 0.042(2) -0.0029(19) -0.0030(17) 0.0029(16)
C8 0.0261(19) 0.051(2) 0.031(2) -0.0028(19) -0.0049(17) 0.0083(18)
C9 0.0209(17) 0.0205(17) 0.033(2) -0.0074(15) 0.0033(15) 0.0016(14)
C10 0.059(3) 0.0168(18) 0.052(3) 0.0027(18) -0.011(2) 0.0012(18)
C11 0.037(2) 0.036(2) 0.032(2) -0.0111(18) -0.0024(18) -0.0016(17)
C12 0.048(2) 0.0254(19) 0.028(2) -0.0046(16) 0.0055(17) 0.0061(17)
C13 0.037(2) 0.038(2) 0.0231(19) -0.0063(17) 0.0023(16) 0.0021(17)
C15 0.0200(17) 0.0244(18) 0.0275(19) -0.0044(15) -0.0002(15) 0.0018(14)
C16 0.0242(18) 0.030(2) 0.039(2) 0.0045(17) 0.0042(16) -0.0008(16)
C17 0.0201(18) 0.0282(19) 0.042(2) -0.0012(17) -0.0034(16) 0.0024(15)
C18 0.0217(17) 0.0207(17) 0.0207(17) 0.0007(14) 0.0056(14) 0.0055(14)
C19 0.0213(17) 0.0232(18) 0.0244(18) -0.0019(15) -0.0021(14) 0.0007(14)
C20 0.0259(19) 0.0218(18) 0.0289(19) -0.0003(15) -0.0018(16) 0.0009(15)
S1 0.0427(6) 0.0468(7) 0.0264(6) 0.0029(5) -0.0046(4) -0.0100(5)
C14 0.048(3) 0.024(3) 0.040(3) -0.006(2) -0.008(2) -0.006(2)
C21 0.042(2) 0.050(2) 0.031(2) 0.0020(19) -0.0101(18) -0.002(2)
C22 0.058(3) 0.120(5) 0.031(2) -0.015(3) 0.009(2) 0.001(3)

loop_
_atom_type_symbol
_atom_type_description
_atom_type_scat_dispersion_real
_atom_type_scat_dispersion_imag
_atom_type_scat_source
C C 0.0033 0.0016 'International Tables Vol C Tables 4.2.6.8 and 6.1.1.4'
H H 0.0000 0.0000 'International Tables Vol C Tables 4.2.6.8 and 6.1.1.4'
Mn Mn 0.3368 0.7283 'International Tables Vol C Tables 4.2.6.8 and 6.1.1.4'
N N 0.0061 0.0033 'International Tables Vol C Tables 4.2.6.8 and 6.1.1.4'
O O 0.0106 0.0060 'International Tables Vol C Tables 4.2.6.8 and 6.1.1.4'
P P 0.1023 0.0942 'International Tables Vol C Tables 4.2.6.8 and 6.1.1.4'
S S 0.1246 0.1234 'International Tables Vol C Tables 4.2.6.8 and 6.1.1.4'

loop_
_geom_angle_atom_site_label_1
_geom_angle_atom_site_label_2
_geom_angle_atom_site_label_3
_geom_angle
C18 Mn1 C19 89.89(15)
C18 Mn1 O3 174.30(12)
C19 Mn1 O3 95.65(12)
C18 Mn1 N1 90.68(13)
C19 Mn1 N1 179.32(12)
O3 Mn1 N1 83.77(10)
C18 Mn1 P2 92.57(11)
C19 Mn1 P2 97.42(11)
O3 Mn1 P2 85.40(8)
N1 Mn1 P2 82.19(8)
C18 Mn1 P1 89.05(11)
C19 Mn1 P1 98.44(11)
O3 Mn1 P1 91.46(8)
N1 Mn1 P1 81.94(8)
P2 Mn1 P1 164.06(4)
N2 P1 C6 101.96(15)
N2 P1 C9 102.23(15)
C6 P1 C9 104.72(15)
N2 P1 Mn1 100.16(10)
C6 P1 Mn1 116.86(12)
C9 P1 Mn1 126.75(11)
N3 P2 C12 105.41(16)
N3 P2 C15 102.83(15)
C12 P2 C15 104.12(17)
N3 P2 Mn1 100.21(10)
C12 P2 Mn1 121.50(13)
C15 P2 Mn1 120.10(11)
C20 O3 Mn1 128.1(2)
C1 N1 C5 118.5(3)
C1 N1 Mn1 121.0(2)
C5 N1 Mn1 120.3(2)
C1 N2 P1 120.3(2)
C1 N2 HN2 117(2)
P1 N2 HN2 122(2)
C5 N3 P2 120.2(2)
C5 N3 HN3 116(2)
P2 N3 HN3 122(2)
N1 C1 N2 115.9(3)
N1 C1 C2 121.9(3)
N2 C1 C2 122.1(3)
C3 C2 C1 118.7(3)
C3 C2 H2A 120.6
C1 C2 H2A 120.6
C4 C3 C2 120.5(3)
C4 C3 H3 119.8
C2 C3 H3 119.8
C3 C4 C5 118.2(3)
C3 C4 H4 120.9
C5 C4 H4 120.9
N1 C5 N3 116.5(3)
N1 C5 C4 122.1(3)
N3 C5 C4 121.4(3)
C8 C6 C7 111.9(3)
C8 C6 P1 113.6(2)
C7 C6 P1 113.9(2)
C8 C6 H6 105.5
C7 C6 H6 105.5
P1 C6 H6 105.5
C6 C7 H7A 109.5
C6 C7 H7B 109.5
H7A C7 H7B 109.5
C6 C7 H7C 109.5
H7A C7 H7C 109.5
H7B C7 H7C 109.5
C6 C8 H8A 109.5
C6 C8 H8B 109.5
H8A C8 H8B 109.5
C6 C8 H8C 109.5
H8A C8 H8C 109.5
H8B C8 H8C 109.5
C10 C9 C11 111.1(3)
C10 C9 P1 111.6(2)
C11 C9 P1 112.8(2)
C10 C9 H9 107.0
C11 C9 H9 107.0
P1 C9 H9 107.0
C9 C10 H10A 109.5
C9 C10 H10B 109.5
H10A C10 H10B 109.5
C9 C10 H10C 109.5
H10A C10 H10C 109.5
H10B C10 H10C 109.5
C9 C11 H11A 109.5
C9 C11 H11B 109.5
H11A C11 H11B 109.5
C9 C11 H11C 109.5
H11A C11 H11C 109.5
H11B C11 H11C 109.5
C14' C12 C13 110.9(8)
C14 C12 C13 113.3(3)
C14' C12 P2 131.7(8)
C14 C12 P2 111.1(3)
C13 C12 P2 112.3(2)
C14 C12 H12A 106.6
C13 C12 H12A 106.6
P2 C12 H12A 106.6
C14' C12 H12B 97.4
C13 C12 H12B 97.4
P2 C12 H12B 97.4
C12 C13 H13A 109.5
C12 C13 H13B 109.5
H13A C13 H13B 109.5
C12 C13 H13C 109.5
H13A C13 H13C 109.5
H13B C13 H13C 109.5
C17 C15 C16 110.7(3)
C17 C15 P2 114.5(2)
C16 C15 P2 111.0(2)
C17 C15 H15 106.7
C16 C15 H15 106.7
P2 C15 H15 106.7
C15 C16 H16A 109.5
C15 C16 H16B 109.5
H16A C16 H16B 109.5
C15 C16 H16C 109.5
H16A C16 H16C 109.5
H16B C16 H16C 109.5
C15 C17 H17A 109.5
C15 C17 H17B 109.5
H17A C17 H17B 109.5
C15 C17 H17C 109.5
H17A C17 H17C 109.5
H17B C17 H17C 109.5
O1 C18 Mn1 179.4(3)
O2 C19 Mn1 177.3(3)
O4 C20 O3 127.1(3)
O4 C20 H20 116.4
O3 C20 H20 116.4
O5 S1 C22 106.5(2)
O5 S1 C21 106.84(17)
C22 S1 C21 97.6(2)
C12 C14 H14A 109.5
C12 C14 H14B 109.5
H14A C14 H14B 109.5
C12 C14 H14C 109.5
H14A C14 H14C 109.5
H14B C14 H14C 109.5
S1 C21 H21A 109.5
S1 C21 H21B 109.5
H21A C21 H21B 109.5
S1 C21 H21C 109.5
H21A C21 H21C 109.5
H21B C21 H21C 109.5
S1 C22 H22A 109.5
S1 C22 H22B 109.5
H22A C22 H22B 109.5
S1 C22 H22C 109.5
H22A C22 H22C 109.5
H22B C22 H22C 109.5
C12 C14' H14D 109.5
C12 C14' H14E 109.5
H14D C14' H14E 109.5
C12 C14' H14F 109.5
H14D C14' H14F 109.5
H14E C14' H14F 109.5

loop_
_geom_bond_atom_site_label_1
_geom_bond_atom_site_label_2
_geom_bond_distance
Mn1 C18 1.779(3)
Mn1 C19 1.799(3)
Mn1 O3 2.062(2)
Mn1 N1 2.082(3)
Mn1 P2 2.2918(13)
Mn1 P1 2.2941(13)
P1 N2 1.722(3)
P1 C6 1.871(3)
P1 C9 1.876(3)
P2 N3 1.718(3)
P2 C12 1.863(4)
P2 C15 1.866(3)
O1 C18 1.182(4)
O2 C19 1.174(4)
O3 C20 1.276(4)
O4 C20 1.228(4)
O5 S1' 1.47(5)
O5 S1 1.517(3)
N1 C1 1.370(4)
N1 C5 1.378(4)
N2 C1 1.395(4)
N2 HN2 0.849(18)
N3 C5 1.382(4)
N3 HN3 0.877(18)
C1 C2 1.407(4)
C2 C3 1.396(5)
C2 H2A 0.9500
C3 C4 1.396(5)
C3 H3 0.9500
C4 C5 1.410(4)
C4 H4 0.9500
C6 C8 1.541(5)
C6 C7 1.550(5)
C6 H6 1.0000
C7 H7A 0.9800
C7 H7B 0.9800
C7 H7C 0.9800
C8 H8A 0.9800
C8 H8B 0.9800
C8 H8C 0.9800
C9 C10 1.541(5)
C9 C11 1.543(5)
C9 H9 1.0000
C10 H10A 0.9800
C10 H10B 0.9800
C10 H10C 0.9800
C11 H11A 0.9800
C11 H11B 0.9800
C11 H11C 0.9800
C12 C14' 1.395(16)
C12 C14 1.508(6)
C12 C13 1.545(5)
C12 H12A 1.0000
C12 H12B 1.0000
C13 H13A 0.9800
C13 H13B 0.9800
C13 H13C 0.9800
C15 C17 1.549(4)
C15 C16 1.553(5)
C15 H15 1.0000
C16 H16A 0.9800
C16 H16B 0.9800
C16 H16C 0.9800
C17 H17A 0.9800
C17 H17B 0.9800
C17 H17C 0.9800
C20 H20 0.9500
S1 C22 1.786(5)
S1 C21 1.800(4)
C14 H14A 0.9800
C14 H14B 0.9800
C14 H14C 0.9800
C21 H21A 0.9800
C21 H21B 0.9800
C21 H21C 0.9800
C22 H22A 0.9800
C22 H22B 0.9800
C22 H22C 0.9800
C14' H14D 0.9800
C14' H14E 0.9800
C14' H14F 0.9800
